data_2021031
loop_
_publ_author_name
'Borjas Nevarez, Rosendo'
'Balasekaran, Samundeeswari Mariappan'
'Kim, Eunja'
'Weck, Philippe'
'Poineau, Frederic'

_publ_section_title
;
 Zirconium tetrachloride revisited
;
_journal_coeditor_code YO3045
_journal_issue 3
_journal_name_full 'Acta Crystallographica Section C'
_journal_page_first
;
;
_journal_paper_doi 10.1107/S205322961800219X
_journal_volume 74
_journal_year 2018
_chemical_formula_iupac 'Zr Cl4'
_chemical_formula_moiety 'Cl4 Zr'
_chemical_formula_sum 'Cl4 Zr'
_chemical_formula_weight 233.02
_chemical_name_common 'Zirconium tetrachloride'
_chemical_name_systematic
;
Zirconium tetrachloride
;
_space_group_crystal_system orthorhombic
_space_group_IT_number 29
_space_group_name_Hall 'P 2c -2ac'
_space_group_name_H-M_alt 'P c a 21'
_symmetry_space_group_name_Hall 'P 2c -2ac'
_symmetry_space_group_name_H-M 'P c a 21'
_atom_sites_solution_hydrogens notdet
_atom_sites_solution_primary heavy
_atom_sites_solution_secondary difmap
_cell_angle_alpha 90
_cell_angle_beta 90
_cell_angle_gamma 90
_cell_formula_units_Z 4
_cell_length_a 6.262(9)
_cell_length_b 7.402(11)
_cell_length_c 12.039(17)
_cell_measurement_reflns_used 1130
_cell_measurement_temperature 300.(2)
_cell_measurement_theta_max 24.4776
_cell_measurement_theta_min 2.7516
_cell_volume 558.0(14)
_computing_cell_refinement
;
APEX3 (Bruker, 2016)
;
_computing_data_collection
;
BIS (Bruker, 2016)
;
_computing_data_reduction
;
SAINT (Bruker, 2015)
;
_computing_molecular_graphics
;
shelXle (H\"ubschle <i>et al.</i>,  2011)
;
_computing_publication_material
;
APEX3 (Bruker, 2016)
;
_computing_structure_refinement 'SHELXL2014 (Sheldrick, 2015b)'
_computing_structure_solution 'SHELXT2014 (Sheldrick, 2015a)'
_diffrn_ambient_temperature 300.(2)
_diffrn_detector_area_resol_mean 8.3333
_diffrn_measured_fraction_theta_full 0.998
_diffrn_measured_fraction_theta_max 0.998
_diffrn_measurement_device_type 'Bruker D8 QUEST'
_diffrn_measurement_method '\f and \w scans'
_diffrn_radiation_monochromator 'curved graphite'
_diffrn_radiation_type 'Mo K\a'
_diffrn_radiation_wavelength 0.71073
_diffrn_reflns_av_R_equivalents 0.0931
_diffrn_reflns_av_unetI/netI 0.0641
_diffrn_reflns_limit_h_max 7
_diffrn_reflns_limit_h_min -7
_diffrn_reflns_limit_k_max 8
_diffrn_reflns_limit_k_min -8
_diffrn_reflns_limit_l_max 14
_diffrn_reflns_limit_l_min -14
_diffrn_reflns_number 5334
_diffrn_reflns_theta_full 24.70
_diffrn_reflns_theta_max 24.70
_diffrn_reflns_theta_min 3.38
_diffrn_source 'sealed tube'
_diffrn_source_type 'Siemens KFFMo2K-90'
_exptl_absorpt_coefficient_mu 3.714
_exptl_absorpt_correction_T_max 0.81
_exptl_absorpt_correction_T_min 0.55
_exptl_absorpt_correction_type numerical
_exptl_absorpt_process_details
;
(SADABS; Krause <i>et al.</i>,  2015)
;
_exptl_crystal_colour 'translucent colourless'
_exptl_crystal_density_diffrn 2.773
_exptl_crystal_density_method 'not measured'
_exptl_crystal_description 'rectangular box'
_exptl_crystal_F_000 432
_exptl_crystal_size_max 0.09
_exptl_crystal_size_mid 0.08
_exptl_crystal_size_min 0.06
_refine_diff_density_max 2.586
_refine_diff_density_min -0.703
_refine_ls_abs_structure_details
;
Flack <i>x</i> determined using 284 quotients [(I+)-(I-)]/[(I+)+(I-)]
(Parsons <i>et al.</i>,  2013)
;
_refine_ls_abs_structure_Flack 0.0(3)
_refine_ls_extinction_method none
_refine_ls_goodness_of_fit_ref 1.016
_refine_ls_hydrogen_treatment undef
_refine_ls_matrix_type full
_refine_ls_number_parameters 46
_refine_ls_number_reflns 949
_refine_ls_number_restraints 1
_refine_ls_restrained_S_all 1.016
_refine_ls_R_factor_all 0.0763
_refine_ls_R_factor_gt 0.0533
_refine_ls_shift/su_max 0.000
_refine_ls_shift/su_mean 0.000
_refine_ls_structure_factor_coef Fsqd
_refine_ls_weighting_details 'w=1/[\s^2^(Fo^2^)+(0.0788P)^2^] where P=(Fo^2^+2Fc^2^)/3'
_refine_ls_weighting_scheme calc
_refine_ls_wR_factor_gt 0.1219
_refine_ls_wR_factor_ref 0.1384
_reflns_number_gt 737
_reflns_number_total 949
_reflns_threshold_expression 'I > 2\s(I)'
_cod_data_source_file yo3045sup1.cif
_cod_data_source_block SMB_ZrCl4_b_300K
_cod_database_code 2021031
_publcif_datablock.id {ecf92484-f5ff-49db-8e74-55d8ee6010e5}

_publcif_info_exptl_table_max_cols 3
_publcif_info_exptl_table_use_headnotes n
_publcif_funding_html
;<span class="funder"><span class="fundref-name" 
data-id="">DOE-NEUP</span><span class="fundref-subname" data-id=""></span> 
(<span class="fundref-grant-group"><span 
class="fundref-grant-type">award</span> No. <span 
class="fundref-grant-id">DE-NE0008449</span></span>).</span>
;

loop_
_space_group_symop_operation_xyz
'x, y, z'
'-x, -y, z+1/2'
'x+1/2, -y, z'
'-x+1/2, y, z+1/2'

loop_
_atom_site_type_symbol
_atom_site_label
_atom_site_fract_x
_atom_site_fract_y
_atom_site_fract_z
_atom_site_U_iso_or_equiv
_atom_site_adp_type
_atom_site_calc_flag
_atom_site_occupancy
Zr Zr1 0.4239(2) 0.3354(2) 0.5000(3) 0.0356(5) Uani d 1
Cl Cl1 0.5702(8) 0.1380(7) 0.6280(4) 0.0515(15) Uani d 1
Cl Cl2 0.0942(7) 0.3905(7) 0.6127(4) 0.0391(12) Uani d 1
Cl Cl3 0.2829(9) 0.1339(7) 0.3731(5) 0.0536(14) Uani d 1
Cl Cl4 0.7504(7) 0.3930(6) 0.3853(4) 0.0407(12) Uani d 1

loop_
_atom_site_aniso_label
_atom_site_aniso_U_11
_atom_site_aniso_U_22
_atom_site_aniso_U_33
_atom_site_aniso_U_12
_atom_site_aniso_U_13
_atom_site_aniso_U_23
Zr1 0.0273(8) 0.0381(9) 0.0413(10) 0.0009(8) 0.0001(10) 0.0002(12)
Cl1 0.047(3) 0.054(3) 0.053(4) 0.006(3) -0.005(3) 0.011(3)
Cl2 0.032(3) 0.046(3) 0.040(3) 0.004(2) 0.004(2) 0.007(2)
Cl3 0.054(3) 0.050(3) 0.056(3) -0.006(3) -0.004(3) -0.009(3)
Cl4 0.033(2) 0.046(3) 0.043(3) -0.004(2) 0.007(2) -0.007(2)

loop_
_atom_type_symbol
_atom_type_description
_atom_type_scat_dispersion_real
_atom_type_scat_dispersion_imag
_atom_type_scat_source
Cl Cl 0.1484 0.1585 'International Tables Vol C Tables 4.2.6.8 and 6.1.1.4'
Zr Zr -2.9673 0.5597 'International Tables Vol C Tables 4.2.6.8 and 6.1.1.4'

loop_
_geom_angle_atom_site_label_1
_geom_angle_atom_site_label_2
_geom_angle_atom_site_label_3
_geom_angle_site_symmetry_1
_geom_angle_site_symmetry_3
_geom_angle
Cl3 Zr1 Cl1 . . 100.6(2)
Cl3 Zr1 Cl4 . . 93.3(2)
Cl1 Zr1 Cl4 . . 98.73(19)
Cl3 Zr1 Cl2 . . 98.5(2)
Cl1 Zr1 Cl2 . . 93.9(2)
Cl4 Zr1 Cl2 . . 160.82(17)
Cl3 Zr1 Cl2 . 3_565 169.0(2)
Cl1 Zr1 Cl2 . 3_565 89.0(2)
Cl4 Zr1 Cl2 . 3_565 79.89(16)
Cl2 Zr1 Cl2 . 3_565 85.99(17)
Cl3 Zr1 Cl4 . 3_465 89.4(2)
Cl1 Zr1 Cl4 . 3_465 169.0(2)
Cl4 Zr1 Cl4 . 3_465 85.34(17)
Cl2 Zr1 Cl4 . 3_465 79.76(16)
Cl2 Zr1 Cl4 3_565 3_465 81.54(17)
Zr1 Cl2 Zr1 . 3_465 100.26(19)
Zr1 Cl4 Zr1 . 3_565 100.08(19)

loop_
_geom_bond_atom_site_label_1
_geom_bond_atom_site_label_2
_geom_bond_site_symmetry_2
_geom_bond_distance
Zr1 Cl3 . 2.310(6)
Zr1 Cl1 . 2.313(6)
Zr1 Cl4 . 2.504(6)
Zr1 Cl2 . 2.504(6)
Zr1 Cl2 3_565 2.664(5)
Zr1 Cl4 3_465 2.670(5)
Cl2 Zr1 3_465 2.664(5)
Cl4 Zr1 3_565 2.670(5)

loop_
_publcif_info_tables.block_id
_publcif_info_tables.reference_item
{2ab7382b-4d62-45ea-9410-959a393c84ad} '_publcif_info_datablock.publ_exptl'
{2ab7382b-4d62-45ea-9410-959a393c84ad} '_geom_extra_table_headB'
{2ab7382b-4d62-45ea-9410-959a393c84ad} '_geom_extra_table_headC'
{2ab7382b-4d62-45ea-9410-959a393c84ad} '_geom_extra_table_headD'
{2ab7382b-4d62-45ea-9410-959a393c84ad} '_geom_extra_table_headE'

loop_
_publcif_info_cif.paper_type
CE

loop_
_publcif_info_datablock.id
_publcif_info_datablock.publ_exptl
_publcif_info_datablock.publ_geom
_publcif_info_datablock.structure
{2ab7382b-4d62-45ea-9410-959a393c84ad} ? ? ?
{3b5a1147-89c4-45b1-94e8-6d0946171556} y y y
{e7ad573b-831c-4b2d-ba94-e9a875cfa1d3} y y y
{d0b15cb4-f480-4a21-830d-047a4a7858b1} y y y
{859555ee-c301-44a0-86d9-d21d6f71eb72} y y y
{ecf92484-f5ff-49db-8e74-55d8ee6010e5} y y y

loop_
_publcif_info_exptl_table_extra_item
sin_theta_over_lambda_max

_cod_database_fobs_code 2021031
